data_4346965
loop_
_publ_author_name
'Jess, Kristof'
'Baabe, Dirk'
'Bannenberg, Thomas'
'Brandhorst, Kai'
'Freytag, Matthias'
'Jones, Peter G.'
'Tamm, Matthias'

_publ_section_title
;
 Ni-Fe and Pd-Fe Interactions in Nickel(II) and Palladium(II) Complexes of
 a Ferrocene-Bridged Bis(imidazolin-2-imine) Ligand.
;
_journal_issue 24
_journal_name_full 'Inorganic chemistry'
_journal_page_first 12032
_journal_page_last 12045
_journal_paper_doi 10.1021/acs.inorgchem.5b02457
_journal_volume 54
_journal_year 2015
_chemical_formula_sum 'C32 H48 Fe N6'
_chemical_formula_weight 572.61
_space_group_IT_number 14
_space_group_name_Hall '-P 2yn'
_space_group_name_H-M_alt 'P 1 21/n 1'
_symmetry_cell_setting monoclinic
_symmetry_space_group_name_H-M 'P 1 21/n 1'
_atom_sites_solution_hydrogens geom
_atom_sites_solution_primary direct
_atom_sites_solution_secondary difmap
_audit_creation_method SHELXL-97
_cell_angle_alpha 90.00
_cell_angle_beta 99.145(3)
_cell_angle_gamma 90.00
_cell_formula_units_Z 2
_cell_length_a 10.5763(4)
_cell_length_b 10.8603(3)
_cell_length_c 12.8858(4)
_cell_measurement_reflns_used 13037
_cell_measurement_temperature 100(2)
_cell_measurement_theta_max 75.1310
_cell_measurement_theta_min 3.4250
_cell_volume 1461.27(8)
_computing_cell_refinement
; 
CrysAlisPro, Agilent Technologies, 
Version 1.171.36.28 (release 01-02-2013 CrysAlis171 .NET) 
(compiled Feb  1 2013,16:14:44) 
;
_computing_data_collection
; 
CrysAlisPro, Agilent Technologies, 
Version 1.171.36.28 (release 01-02-2013 CrysAlis171 .NET) 
(compiled Feb  1 2013,16:14:44) 
;
_computing_data_reduction
; 
CrysAlisPro, Agilent Technologies, 
Version 1.171.36.28 (release 01-02-2013 CrysAlis171 .NET) 
(compiled Feb  1 2013,16:14:44) 
;
_computing_molecular_graphics 'Bruker XP'
_computing_publication_material SHELXL-97
_computing_structure_refinement 'SHELXL-97 (Sheldrick, 1997)'
_computing_structure_solution 'SHELXS-97 (Sheldrick, 1990)'
_diffrn_ambient_temperature 100(2)
_diffrn_detector_area_resol_mean 10.3543
_diffrn_measured_fraction_theta_full 0.998
_diffrn_measured_fraction_theta_max 0.994
_diffrn_measurement_device_type 'Oxford Diffraction Xcalibur, Atlas, Nova'
_diffrn_measurement_method '\w scans'
_diffrn_radiation_monochromator mirror
_diffrn_radiation_source 'Nova (Cu) X-ray Source'
_diffrn_radiation_type 'Cu K\a'
_diffrn_radiation_wavelength 1.54184
_diffrn_reflns_av_R_equivalents 0.0549
_diffrn_reflns_av_sigmaI/netI 0.0220
_diffrn_reflns_limit_h_max 11
_diffrn_reflns_limit_h_min -13
_diffrn_reflns_limit_k_max 13
_diffrn_reflns_limit_k_min -13
_diffrn_reflns_limit_l_max 16
_diffrn_reflns_limit_l_min -15
_diffrn_reflns_number 30957
_diffrn_reflns_theta_full 75.00
_diffrn_reflns_theta_max 75.78
_diffrn_reflns_theta_min 5.03
_exptl_absorpt_coefficient_mu 4.372
_exptl_absorpt_correction_T_max 1.00000
_exptl_absorpt_correction_T_min 0.17596
_exptl_absorpt_correction_type multi-scan
_exptl_absorpt_process_details
; 
CrysAlisPro, Agilent Technologies, 
Version 1.171.36.28 (release 01-02-2013 CrysAlis171 .NET) 
(compiled Feb  1 2013,16:14:44) 
;
_exptl_crystal_colour 'dark orange'
_exptl_crystal_density_diffrn 1.301
_exptl_crystal_density_method 'not measured'
_exptl_crystal_description prism
_exptl_crystal_F_000 616
_exptl_crystal_size_max 0.15
_exptl_crystal_size_mid 0.05
_exptl_crystal_size_min 0.03
_refine_diff_density_max 0.269
_refine_diff_density_min -0.232
_refine_diff_density_rms 0.043
_refine_ls_extinction_method none
_refine_ls_goodness_of_fit_ref 1.037
_refine_ls_hydrogen_treatment constr
_refine_ls_matrix_type full
_refine_ls_number_parameters 184
_refine_ls_number_reflns 3017
_refine_ls_number_restraints 0
_refine_ls_restrained_S_all 1.037
_refine_ls_R_factor_all 0.0363
_refine_ls_R_factor_gt 0.0323
_refine_ls_shift/su_max 0.001
_refine_ls_shift/su_mean 0.000
_refine_ls_structure_factor_coef Fsqd
_refine_ls_weighting_details 'calc w=1/[\s^2^(Fo^2^)+(0.0416P)^2^+0.5877P] where P=(Fo^2^+2Fc^2^)/3'
_refine_ls_weighting_scheme calc
_refine_ls_wR_factor_gt 0.0791
_refine_ls_wR_factor_ref 0.0815
_reflns_number_gt 2763
_reflns_number_total 3017
_reflns_threshold_expression >2sigma(I)
_cod_data_source_file ic5b02457_si_002.cif
_cod_data_source_block kress08
_cod_original_cell_volume 1461.28(8)
_cod_original_sg_symbol_H-M 'P 21/n'
_cod_database_code 4346965

loop_
_symmetry_equiv_pos_as_xyz
'x, y, z'
'-x+1/2, y+1/2, -z+1/2'
'-x, -y, -z'
'x-1/2, -y-1/2, z-1/2'

loop_
_atom_site_label
_atom_site_type_symbol
_atom_site_fract_x
_atom_site_fract_y
_atom_site_fract_z
_atom_site_U_iso_or_equiv
_atom_site_adp_type
_atom_site_occupancy
_atom_site_symmetry_multiplicity
_atom_site_calc_flag
_atom_site_refinement_flags
Fe Fe 0.5000 1.0000 0.5000 0.01833(10) Uani 1 2 d S
N1 N 0.62280(13) 0.80873(12) 0.66580(10) 0.0225(3) Uani 1 1 d .
N2 N 0.66408(12) 0.59681(11) 0.61034(10) 0.0202(3) Uani 1 1 d .
N3 N 0.54860(12) 0.62873(12) 0.73625(10) 0.0227(3) Uani 1 1 d .
C1 C 0.63907(14) 0.87710(13) 0.57799(11) 0.0202(3) Uani 1 1 d .
C2 C 0.68238(15) 1.00209(13) 0.58457(13) 0.0224(3) Uani 1 1 d .
H2 H 0.7080 1.0469 0.6477 0.027 Uiso 1 1 calc R
C3 C 0.68070(15) 1.04849(15) 0.48051(13) 0.0257(3) Uani 1 1 d .
H3 H 0.7071 1.1283 0.4626 0.031 Uiso 1 1 calc R
C4 C 0.63266(15) 0.95423(16) 0.40863(12) 0.0257(3) Uani 1 1 d .
H4 H 0.6209 0.9599 0.3341 0.031 Uiso 1 1 calc R
C5 C 0.60496(14) 0.84902(14) 0.46812(12) 0.0227(3) Uani 1 1 d .
H5 H 0.5699 0.7734 0.4397 0.027 Uiso 1 1 calc R
C6 C 0.61396(14) 0.68889(14) 0.66679(11) 0.0200(3) Uani 1 1 d .
C7 C 0.62798(15) 0.48074(13) 0.64629(12) 0.0212(3) Uani 1 1 d .
C8 C 0.55562(15) 0.50089(13) 0.72172(12) 0.0222(3) Uani 1 1 d .
C9 C 0.78174(14) 0.61859(14) 0.56456(11) 0.0212(3) Uani 1 1 d .
H9 H 0.7867 0.7092 0.5520 0.025 Uiso 1 1 calc R
C10 C 0.90113(15) 0.58367(15) 0.64238(13) 0.0265(3) Uani 1 1 d .
H10A H 0.9014 0.6286 0.7084 0.040 Uiso 1 1 calc R
H10B H 0.9779 0.6051 0.6126 0.040 Uiso 1 1 calc R
H10C H 0.9006 0.4949 0.6560 0.040 Uiso 1 1 calc R
C11 C 0.77666(17) 0.55560(15) 0.45818(13) 0.0286(3) Uani 1 1 d .
H11A H 0.7883 0.4667 0.4686 0.043 Uiso 1 1 calc R
H11B H 0.8450 0.5881 0.4228 0.043 Uiso 1 1 calc R
H11C H 0.6934 0.5715 0.4148 0.043 Uiso 1 1 calc R
C12 C 0.66499(16) 0.36118(14) 0.60296(13) 0.0271(3) Uani 1 1 d .
H12A H 0.6329 0.2932 0.6415 0.041 Uiso 1 1 calc R
H12B H 0.7585 0.3561 0.6105 0.041 Uiso 1 1 calc R
H12C H 0.6279 0.3556 0.5284 0.041 Uiso 1 1 calc R
C13 C 0.49707(17) 0.40886(16) 0.78565(13) 0.0293(3) Uani 1 1 d .
H13A H 0.5006 0.3270 0.7542 0.044 Uiso 1 1 calc R
H13B H 0.4076 0.4312 0.7873 0.044 Uiso 1 1 calc R
H13C H 0.5445 0.4079 0.8574 0.044 Uiso 1 1 calc R
C14 C 0.46555(15) 0.69797(15) 0.79712(12) 0.0263(3) Uani 1 1 d .
H14 H 0.4931 0.7860 0.7961 0.032 Uiso 1 1 calc R
C15 C 0.32751(16) 0.69421(17) 0.74306(13) 0.0314(4) Uani 1 1 d .
H15A H 0.3217 0.7273 0.6717 0.047 Uiso 1 1 calc R
H15B H 0.2746 0.7440 0.7829 0.047 Uiso 1 1 calc R
H15C H 0.2969 0.6089 0.7396 0.047 Uiso 1 1 calc R
C16 C 0.48346(17) 0.66003(17) 0.91186(13) 0.0321(4) Uani 1 1 d .
H16A H 0.4390 0.5820 0.9186 0.048 Uiso 1 1 calc R
H16B H 0.4480 0.7237 0.9528 0.048 Uiso 1 1 calc R
H16C H 0.5750 0.6499 0.9384 0.048 Uiso 1 1 calc R

loop_
_atom_site_aniso_label
_atom_site_aniso_U_11
_atom_site_aniso_U_22
_atom_site_aniso_U_33
_atom_site_aniso_U_23
_atom_site_aniso_U_13
_atom_site_aniso_U_12
Fe 0.01750(17) 0.01751(16) 0.01927(17) 0.00075(12) 0.00077(12) 0.00203(12)
N1 0.0276(7) 0.0193(6) 0.0208(6) 0.0009(5) 0.0038(5) 0.0027(5)
N2 0.0211(6) 0.0184(6) 0.0219(6) 0.0001(5) 0.0057(5) 0.0001(5)
N3 0.0245(6) 0.0230(6) 0.0215(6) 0.0029(5) 0.0070(5) 0.0036(5)
C1 0.0184(7) 0.0200(7) 0.0217(7) 0.0012(5) 0.0021(5) 0.0044(5)
C2 0.0188(7) 0.0215(7) 0.0256(8) -0.0003(6) -0.0001(6) 0.0013(5)
C3 0.0192(7) 0.0253(8) 0.0325(8) 0.0072(7) 0.0041(6) 0.0009(6)
C4 0.0236(7) 0.0328(8) 0.0211(7) 0.0044(6) 0.0052(6) 0.0066(7)
C5 0.0226(7) 0.0222(7) 0.0232(7) -0.0020(6) 0.0027(6) 0.0040(6)
C6 0.0197(7) 0.0218(7) 0.0181(6) 0.0008(5) 0.0020(5) 0.0031(6)
C7 0.0221(7) 0.0191(7) 0.0215(7) 0.0005(5) 0.0007(6) -0.0010(6)
C8 0.0219(7) 0.0221(7) 0.0218(7) 0.0035(5) 0.0009(6) -0.0005(6)
C9 0.0216(7) 0.0198(7) 0.0233(7) 0.0003(6) 0.0067(6) 0.0009(6)
C10 0.0229(8) 0.0245(7) 0.0313(8) 0.0015(6) 0.0022(6) 0.0007(6)
C11 0.0317(9) 0.0302(8) 0.0252(8) -0.0010(7) 0.0088(6) 0.0020(7)
C12 0.0313(8) 0.0194(7) 0.0305(8) -0.0023(6) 0.0048(7) -0.0024(6)
C13 0.0313(8) 0.0277(8) 0.0293(8) 0.0067(7) 0.0059(7) -0.0029(7)
C14 0.0271(8) 0.0296(8) 0.0236(7) 0.0010(6) 0.0083(6) 0.0064(6)
C15 0.0271(8) 0.0410(10) 0.0266(8) 0.0027(7) 0.0059(7) 0.0074(7)
C16 0.0319(9) 0.0411(9) 0.0235(8) -0.0005(7) 0.0046(6) 0.0080(7)

loop_
_atom_type_symbol
_atom_type_description
_atom_type_scat_dispersion_real
_atom_type_scat_dispersion_imag
_atom_type_scat_source
C C 0.0181 0.0091 'International Tables Vol C Tables 4.2.6.8 and 6.1.1.4'
H H 0.0000 0.0000 'International Tables Vol C Tables 4.2.6.8 and 6.1.1.4'
N N 0.0311 0.0180 'International Tables Vol C Tables 4.2.6.8 and 6.1.1.4'
Fe Fe -1.1336 3.1974 'International Tables Vol C Tables 4.2.6.8 and 6.1.1.4'

loop_
_geom_angle_atom_site_label_1
_geom_angle_atom_site_label_2
_geom_angle_atom_site_label_3
_geom_angle
_geom_angle_site_symmetry_1
_geom_angle_site_symmetry_3
C4 Fe C4 180.0 . 3_676
C4 Fe C3 40.84(7) . .
C4 Fe C3 139.16(7) 3_676 .
C4 Fe C3 139.16(7) . 3_676
C4 Fe C3 40.84(7) 3_676 3_676
C3 Fe C3 180.0 . 3_676
C4 Fe C5 139.01(6) . 3_676
C4 Fe C5 40.99(6) 3_676 3_676
C3 Fe C5 111.42(6) . 3_676
C3 Fe C5 68.58(6) 3_676 3_676
C4 Fe C5 40.99(6) . .
C4 Fe C5 139.01(6) 3_676 .
C3 Fe C5 68.58(6) . .
C3 Fe C5 111.42(6) 3_676 .
C5 Fe C5 180.00(8) 3_676 .
C4 Fe C2 68.55(6) . .
C4 Fe C2 111.45(6) 3_676 .
C3 Fe C2 40.87(6) . .
C3 Fe C2 139.13(6) 3_676 .
C5 Fe C2 112.04(6) 3_676 .
C5 Fe C2 67.96(6) . .
C4 Fe C2 111.45(6) . 3_676
C4 Fe C2 68.55(6) 3_676 3_676
C3 Fe C2 139.13(6) . 3_676
C3 Fe C2 40.87(6) 3_676 3_676
C5 Fe C2 67.96(6) 3_676 3_676
C5 Fe C2 112.04(6) . 3_676
C2 Fe C2 180.0 . 3_676
C4 Fe C1 68.24(6) . .
C4 Fe C1 111.76(6) 3_676 .
C3 Fe C1 68.09(6) . .
C3 Fe C1 111.91(6) 3_676 .
C5 Fe C1 139.77(6) 3_676 .
C5 Fe C1 40.23(6) . .
C2 Fe C1 40.03(6) . .
C2 Fe C1 139.97(6) 3_676 .
C4 Fe C1 111.76(6) . 3_676
C4 Fe C1 68.24(6) 3_676 3_676
C3 Fe C1 111.91(6) . 3_676
C3 Fe C1 68.09(6) 3_676 3_676
C5 Fe C1 40.23(6) 3_676 3_676
C5 Fe C1 139.77(6) . 3_676
C2 Fe C1 139.97(6) . 3_676
C2 Fe C1 40.03(6) 3_676 3_676
C1 Fe C1 180.0 . 3_676
C6 N1 C1 124.08(13) . .
C6 N2 C7 108.92(12) . .
C6 N2 C9 120.58(12) . .
C7 N2 C9 124.10(12) . .
C6 N3 C8 109.83(12) . .
C6 N3 C14 120.42(13) . .
C8 N3 C14 128.61(13) . .
N1 C1 C2 122.66(14) . .
N1 C1 C5 130.23(14) . .
C2 C1 C5 106.72(13) . .
N1 C1 Fe 123.90(10) . .
C2 C1 Fe 67.78(8) . .
C5 C1 Fe 67.64(8) . .
C3 C2 C1 108.82(14) . .
C3 C2 Fe 68.69(9) . .
C1 C2 Fe 72.19(9) . .
C4 C3 C2 107.91(14) . .
C4 C3 Fe 69.41(9) . .
C2 C3 Fe 70.44(9) . .
C3 C4 C5 107.98(13) . .
C3 C4 Fe 69.75(9) . .
C5 C4 Fe 70.49(9) . .
C4 C5 C1 108.51(13) . .
C4 C5 Fe 68.52(9) . .
C1 C5 Fe 72.13(8) . .
N1 C6 N3 121.52(13) . .
N1 C6 N2 132.73(14) . .
N3 C6 N2 105.71(12) . .
C8 C7 N2 107.76(13) . .
C8 C7 C12 128.69(14) . .
N2 C7 C12 123.54(14) . .
C7 C8 N3 107.75(13) . .
C7 C8 C13 128.55(14) . .
N3 C8 C13 123.61(14) . .
N2 C9 C11 112.04(12) . .
N2 C9 C10 110.99(12) . .
C11 C9 C10 112.66(13) . .
N3 C14 C15 110.73(13) . .
N3 C14 C16 112.79(13) . .
C15 C14 C16 113.74(14) . .

loop_
_geom_bond_atom_site_label_1
_geom_bond_atom_site_label_2
_geom_bond_distance
_geom_bond_site_symmetry_2
Fe C4 2.0315(15) .
Fe C4 2.0315(15) 3_676
Fe C3 2.0360(16) .
Fe C3 2.0360(16) 3_676
Fe C5 2.0578(15) 3_676
Fe C5 2.0578(15) .
Fe C2 2.0592(15) .
Fe C2 2.0592(15) 3_676
Fe C1 2.1178(14) .
Fe C1 2.1178(14) 3_676
N1 C6 1.305(2) .
N1 C1 1.3868(19) .
N2 C6 1.3901(19) .
N2 C7 1.4162(19) .
N2 C9 1.4786(18) .
N3 C6 1.3794(19) .
N3 C8 1.4045(19) .
N3 C14 1.4735(19) .
C1 C2 1.431(2) .
C1 C5 1.437(2) .
C2 C3 1.430(2) .
C3 C4 1.419(2) .
C4 C5 1.432(2) .
C7 C8 1.347(2) .
C7 C12 1.490(2) .
C8 C13 1.491(2) .
C9 C11 1.525(2) .
C9 C10 1.530(2) .
C14 C15 1.515(2) .
C14 C16 1.517(2) .

loop_
_geom_torsion_atom_site_label_1
_geom_torsion_atom_site_label_2
_geom_torsion_atom_site_label_3
_geom_torsion_atom_site_label_4
_geom_torsion
_geom_torsion_site_symmetry_1
C6 N1 C1 C2 -162.74(15) .
C6 N1 C1 C5 25.4(2) .
C6 N1 C1 Fe 113.60(15) .
C4 Fe C1 N1 -162.54(14) .
C4 Fe C1 N1 17.46(14) 3_676
C3 Fe C1 N1 153.30(14) .
C3 Fe C1 N1 -26.70(14) 3_676
C5 Fe C1 N1 55.59(16) 3_676
C5 Fe C1 N1 -124.41(16) .
C2 Fe C1 N1 115.33(16) .
C2 Fe C1 N1 -64.67(16) 3_676
C1 Fe C1 N1 -48(100) 3_676
C4 Fe C1 C2 82.13(10) .
C4 Fe C1 C2 -97.87(10) 3_676
C3 Fe C1 C2 37.97(9) .
C3 Fe C1 C2 -142.03(9) 3_676
C5 Fe C1 C2 -59.74(13) 3_676
C5 Fe C1 C2 120.26(13) .
C2 Fe C1 C2 180.0 3_676
C1 Fe C1 C2 -163(100) 3_676
C4 Fe C1 C5 -38.13(9) .
C4 Fe C1 C5 141.87(9) 3_676
C3 Fe C1 C5 -82.29(10) .
C3 Fe C1 C5 97.71(10) 3_676
C5 Fe C1 C5 180.000(1) 3_676
C2 Fe C1 C5 -120.26(13) .
C2 Fe C1 C5 59.74(13) 3_676
C1 Fe C1 C5 76(100) 3_676
N1 C1 C2 C3 -176.14(13) .
C5 C1 C2 C3 -2.64(17) .
Fe C1 C2 C3 -59.15(10) .
N1 C1 C2 Fe -116.99(14) .
C5 C1 C2 Fe 56.52(10) .
C4 Fe C2 C3 37.99(10) .
C4 Fe C2 C3 -142.01(10) 3_676
C3 Fe C2 C3 180.0 3_676
C5 Fe C2 C3 -97.72(10) 3_676
C5 Fe C2 C3 82.28(10) .
C2 Fe C2 C3 120(100) 3_676
C1 Fe C2 C3 119.28(13) .
C1 Fe C2 C3 -60.72(13) 3_676
C4 Fe C2 C1 -81.28(10) .
C4 Fe C2 C1 98.72(10) 3_676
C3 Fe C2 C1 -119.28(13) .
C3 Fe C2 C1 60.72(13) 3_676
C5 Fe C2 C1 143.00(9) 3_676
C5 Fe C2 C1 -37.00(9) .
C2 Fe C2 C1 1(100) 3_676
C1 Fe C2 C1 180.0 3_676
C1 C2 C3 C4 1.80(17) .
Fe C2 C3 C4 -59.53(11) .
C1 C2 C3 Fe 61.32(11) .
C4 Fe C3 C4 180.0 3_676
C3 Fe C3 C4 19(100) 3_676
C5 Fe C3 C4 -141.81(9) 3_676
C5 Fe C3 C4 38.19(9) .
C2 Fe C3 C4 118.83(13) .
C2 Fe C3 C4 -61.17(13) 3_676
C1 Fe C3 C4 81.62(9) .
C1 Fe C3 C4 -98.38(9) 3_676
C4 Fe C3 C2 -118.83(13) .
C4 Fe C3 C2 61.17(13) 3_676
C3 Fe C3 C2 -100(100) 3_676
C5 Fe C3 C2 99.36(9) 3_676
C5 Fe C3 C2 -80.64(9) .
C2 Fe C3 C2 180.0 3_676
C1 Fe C3 C2 -37.21(9) .
C1 Fe C3 C2 142.79(9) 3_676
C2 C3 C4 C5 -0.23(17) .
Fe C3 C4 C5 -60.40(11) .
C2 C3 C4 Fe 60.17(11) .
C4 Fe C4 C3 -136(100) 3_676
C3 Fe C4 C3 180.0 3_676
C5 Fe C4 C3 61.33(13) 3_676
C5 Fe C4 C3 -118.67(13) .
C2 Fe C4 C3 -38.02(9) .
C2 Fe C4 C3 141.98(9) 3_676
C1 Fe C4 C3 -81.22(9) .
C1 Fe C4 C3 98.78(9) 3_676
C4 Fe C4 C5 -18(100) 3_676
C3 Fe C4 C5 118.67(13) .
C3 Fe C4 C5 -61.33(13) 3_676
C5 Fe C4 C5 180.0 3_676
C2 Fe C4 C5 80.65(9) .
C2 Fe C4 C5 -99.35(9) 3_676
C1 Fe C4 C5 37.45(9) .
C1 Fe C4 C5 -142.55(9) 3_676
C3 C4 C5 C1 -1.42(17) .
Fe C4 C5 C1 -61.35(10) .
C3 C4 C5 Fe 59.93(11) .
N1 C1 C5 C4 175.32(14) .
C2 C1 C5 C4 2.49(17) .
Fe C1 C5 C4 59.09(10) .
N1 C1 C5 Fe 116.23(16) .
C2 C1 C5 Fe -56.60(10) .
C4 Fe C5 C4 180.0 3_676
C3 Fe C5 C4 -38.06(9) .
C3 Fe C5 C4 141.94(9) 3_676
C5 Fe C5 C4 174(100) 3_676
C2 Fe C5 C4 -82.21(10) .
C2 Fe C5 C4 97.79(10) 3_676
C1 Fe C5 C4 -119.03(13) .
C1 Fe C5 C4 60.97(13) 3_676
C4 Fe C5 C1 119.03(13) .
C4 Fe C5 C1 -60.97(13) 3_676
C3 Fe C5 C1 80.97(9) .
C3 Fe C5 C1 -99.03(9) 3_676
C5 Fe C5 C1 -67(100) 3_676
C2 Fe C5 C1 36.82(9) .
C2 Fe C5 C1 -143.18(9) 3_676
C1 Fe C5 C1 180.0 3_676
C1 N1 C6 N3 -153.19(14) .
C1 N1 C6 N2 29.6(3) .
C8 N3 C6 N1 -179.09(14) .
C14 N3 C6 N1 12.1(2) .
C8 N3 C6 N2 -1.24(16) .
C14 N3 C6 N2 -170.03(13) .
C7 N2 C6 N1 177.66(16) .
C9 N2 C6 N1 24.7(2) .
C7 N2 C6 N3 0.16(15) .
C9 N2 C6 N3 -152.83(12) .
C6 N2 C7 C8 1.01(17) .
C9 N2 C7 C8 152.84(14) .
C6 N2 C7 C12 179.90(14) .
C9 N2 C7 C12 -28.3(2) .
N2 C7 C8 N3 -1.74(17) .
C12 C7 C8 N3 179.45(15) .
N2 C7 C8 C13 -178.43(15) .
C12 C7 C8 C13 2.8(3) .
C6 N3 C8 C7 1.90(18) .
C14 N3 C8 C7 169.52(14) .
C6 N3 C8 C13 178.79(14) .
C14 N3 C8 C13 -13.6(2) .
C6 N2 C9 C11 -143.32(13) .
C7 N2 C9 C11 67.93(18) .
C6 N2 C9 C10 89.77(16) .
C7 N2 C9 C10 -58.98(18) .
C6 N3 C14 C15 95.76(17) .
C8 N3 C14 C15 -70.7(2) .
C6 N3 C14 C16 -135.49(15) .
C8 N3 C14 C16 58.0(2) .
